data_4320091
loop_
_publ_author_name
'Roger D. Willett'
'George Pon'
'Callie Nagy'

_publ_section_title
;
 Crystal Chemistry of the 4,4'-Dimethyl-2,2'bipyridine/Copper Bromide
 System
;
_journal_name_full 'Inorganic Chemistry'
_journal_page_first 4342
_journal_page_last 4352
_journal_paper_doi 10.1021/ic010229v
_journal_volume 40
_journal_year 2001
_chemical_formula_sum 'C12 H14 Br4 Cu2 N2'
_chemical_formula_weight 632.97
_chemical_name_systematic
;
  (4,4'-dimethyl-2,2'-bipyridine)dicopper(II)tetrabromide
;
_space_group_IT_number 15
_symmetry_cell_setting monoclinic
_symmetry_space_group_name_Hall '-C 2yc'
_symmetry_space_group_name_H-M 'C 1 2/c 1'
_atom_sites_solution_hydrogens geom
_atom_sites_solution_primary direct
_atom_sites_solution_secondary difmap
_audit_creation_method SHELXL-97
_cell_angle_alpha 90.00
_cell_angle_beta 110.686(2)
_cell_angle_gamma 90.00
_cell_formula_units_Z 4
_cell_length_a 17.3718(5)
_cell_length_b 13.31890(10)
_cell_length_c 7.4432(2)
_cell_measurement_reflns_used 1153
_cell_measurement_temperature 293(2)
_cell_measurement_theta_max 23.25
_cell_measurement_theta_min 1.98
_cell_volume 1611.13(7)
_computing_cell_refinement 'Siemens SCANS'
_computing_data_collection 'Siemens SCANS'
_computing_data_reduction 'Siemens SHELXTL'
_computing_molecular_graphics 'Siemens SHELXTL'
_computing_publication_material 'Siemens SHELXTL'
_computing_structure_refinement 'SHELXL-97 (Sheldrick, 1997)'
_computing_structure_solution 'SHELXS-97 (Sheldrick, 1990)'
_diffrn_ambient_temperature 293(2)
_diffrn_measured_fraction_theta_full 0.991
_diffrn_measured_fraction_theta_max 0.991
_diffrn_measurement_device_type 'CCD detector'
_diffrn_measurement_method '\w scan'
_diffrn_radiation_monochromator graphite
_diffrn_radiation_source 'fine-focus sealed tube'
_diffrn_radiation_type MoK\a
_diffrn_radiation_wavelength 0.71073
_diffrn_reflns_av_R_equivalents 0.0000
_diffrn_reflns_av_sigmaI/netI 0.2516
_diffrn_reflns_limit_h_max 17
_diffrn_reflns_limit_h_min -19
_diffrn_reflns_limit_k_max 14
_diffrn_reflns_limit_k_min 0
_diffrn_reflns_limit_l_max 8
_diffrn_reflns_limit_l_min 0
_diffrn_reflns_number 1153
_diffrn_reflns_theta_full 23.25
_diffrn_reflns_theta_max 23.25
_diffrn_reflns_theta_min 1.98
_diffrn_standards_interval_time 'beginning and end'
_diffrn_standards_number 50
_exptl_absorpt_coefficient_mu 12.549
_exptl_absorpt_correction_type empirical
_exptl_crystal_colour purple
_exptl_crystal_density_diffrn 2.610
_exptl_crystal_density_method 'not measured'
_exptl_crystal_description multifaceted
_exptl_crystal_F_000 1192
_exptl_crystal_size_max 0.4
_exptl_crystal_size_mid 0.2
_exptl_crystal_size_min 0.15
_refine_diff_density_max 3.932
_refine_diff_density_min -8.948
_refine_diff_density_rms 1.055
_refine_ls_extinction_coef 0.00000(19)
_refine_ls_extinction_expression Fc^*^=kFc[1+0.001xFc^2^\l^3^/sin(2\q)]^-1/4^
_refine_ls_extinction_method SHELXL
_refine_ls_goodness_of_fit_ref 1.118
_refine_ls_hydrogen_treatment mixed
_refine_ls_matrix_type full
_refine_ls_number_parameters 93
_refine_ls_number_reflns 1153
_refine_ls_number_restraints 0
_refine_ls_restrained_S_all 1.118
_refine_ls_R_factor_all 0.1777
_refine_ls_R_factor_gt 0.0560
_refine_ls_shift/su_max 1.923
_refine_ls_shift/su_mean 0.026
_refine_ls_structure_factor_coef Fsqd
_refine_ls_weighting_details 'calc w=1/[\s^2^(Fo^2^)+(0.0901P)^2^+6.4068P] where P=(Fo^2^+2Fc^2^)/3'
_refine_ls_weighting_scheme calc
_refine_ls_wR_factor_gt 0.1288
_refine_ls_wR_factor_ref 0.1579
_reflns_number_gt 937
_reflns_number_total 1153
_reflns_threshold_expression >2sigma(I)
_cod_data_source_file ic010229v_8.cif
_cod_data_source_block compound7-280rdw-gpta'
_cod_depositor_comments
;
The following automatic conversions were performed:

'_symmetry_cell_setting' value 'Monoclinic' changed to 'monoclinic'
according to the built-in table from CIF Core dictionary named
'cif_core.dic' version 2.4.1 from 2010-06-29.

Automatic conversion script
Id: cif_fix_values 1646 2011-03-28 12:23:43Z adriana 
;
_cod_original_cell_volume 1611.13(6)
_cod_database_code 4320091

loop_
_symmetry_equiv_pos_as_xyz
'x, y, z'
'-x, y, -z+1/2'
'x+1/2, y+1/2, z'
'-x+1/2, y+1/2, -z+1/2'
'-x, -y, -z'
'x, -y, z-1/2'
'-x+1/2, -y+1/2, -z'
'x+1/2, -y+1/2, z-1/2'

loop_
_atom_site_label
_atom_site_type_symbol
_atom_site_fract_x
_atom_site_fract_y
_atom_site_fract_z
_atom_site_U_iso_or_equiv
_atom_site_adp_type
_atom_site_occupancy
_atom_site_symmetry_multiplicity
_atom_site_calc_flag
_atom_site_refinement_flags
_atom_site_disorder_assembly
_atom_site_disorder_group
Br1 Br 0.41132(4) 0.94209(6) 0.06721(11) 0.0267(4) Uani 1 1 d . . .
Cu2 Cu 0.5000 1.08006(11) 0.2500 0.0262(5) Uani 1 2 d S . .
Cu1 Cu 0.5000 0.80756(10) 0.2500 0.0260(5) Uani 1 2 d S . .
Br2 Br 0.41141(5) 1.20265(7) 0.04500(12) 0.0346(5) Uani 1 1 d . . .
N1 N 0.4282(3) 0.6936(5) 0.1131(8) 0.0221(14) Uani 1 1 d . . .
C3 C 0.4140(4) 0.5137(6) 0.0988(10) 0.0205(16) Uani 1 1 d . . .
H3A H 0.4370 0.4511 0.1414 0.025 Uiso 1 1 calc R . .
C2 C 0.4581(4) 0.6004(6) 0.1737(9) 0.0193(16) Uani 1 1 d . . .
C4 C 0.3347(4) 0.5203(6) -0.0415(10) 0.0240(17) Uani 1 1 d . . .
C5 C 0.3051(4) 0.6173(6) -0.1029(10) 0.0235(16) Uani 1 1 d . . .
H5A H 0.2529 0.6256 -0.1953 0.028 Uiso 1 1 calc R . .
C6 C 0.3527(4) 0.6996(7) -0.0271(11) 0.0294(19) Uani 1 1 d . . .
H6A H 0.3324 0.7627 -0.0738 0.035 Uiso 1 1 calc R . .
C7 C 0.2828(5) 0.4298(6) -0.1183(12) 0.034(2) Uani 1 1 d . . .
H7A H 0.3127 0.3706 -0.0600 0.051 Uiso 1 1 calc R . .
H7B H 0.2690 0.4265 -0.2549 0.051 Uiso 1 1 calc R . .
H7C H 0.2333 0.4342 -0.0892 0.051 Uiso 1 1 calc R . .

loop_
_atom_site_aniso_label
_atom_site_aniso_U_11
_atom_site_aniso_U_22
_atom_site_aniso_U_33
_atom_site_aniso_U_23
_atom_site_aniso_U_13
_atom_site_aniso_U_12
Br1 0.0201(6) 0.0253(6) 0.0259(6) 0.0009(3) -0.0027(4) 0.0006(3)
Cu2 0.0232(8) 0.0228(9) 0.0260(8) 0.000 0.0005(6) 0.000
Cu1 0.0203(8) 0.0205(9) 0.0262(8) 0.000 -0.0055(6) 0.000
Br2 0.0325(6) 0.0305(7) 0.0367(6) 0.0085(3) 0.0073(4) 0.0087(3)
N1 0.015(3) 0.031(4) 0.016(3) 0.003(3) 0.002(3) 0.001(3)
C3 0.011(3) 0.023(4) 0.024(4) 0.003(3) 0.003(3) 0.007(3)
C2 0.021(3) 0.024(4) 0.013(3) -0.005(3) 0.006(3) -0.004(3)
C4 0.014(3) 0.042(5) 0.016(3) -0.003(3) 0.007(3) 0.001(3)
C5 0.013(3) 0.026(4) 0.025(4) 0.005(3) -0.002(3) 0.004(3)
C6 0.019(4) 0.036(5) 0.022(4) 0.008(3) -0.006(3) 0.002(3)
C7 0.019(4) 0.037(5) 0.038(5) -0.005(4) 0.000(3) -0.008(3)

loop_
_atom_type_symbol
_atom_type_description
_atom_type_scat_dispersion_real
_atom_type_scat_dispersion_imag
_atom_type_scat_source
C C 0.0033 0.0016 'International Tables Vol C Tables 4.2.6.8 and 6.1.1.4'
H H 0.0000 0.0000 'International Tables Vol C Tables 4.2.6.8 and 6.1.1.4'
N N 0.0061 0.0033 'International Tables Vol C Tables 4.2.6.8 and 6.1.1.4'
Cu Cu 0.3201 1.2651 'International Tables Vol C Tables 4.2.6.8 and 6.1.1.4'
Br Br -0.2901 2.4595 'International Tables Vol C Tables 4.2.6.8 and 6.1.1.4'

loop_
_geom_angle_atom_site_label_1
_geom_angle_atom_site_label_2
_geom_angle_atom_site_label_3
_geom_angle
_geom_angle_site_symmetry_1
_geom_angle_site_symmetry_3
_geom_angle_publ_flag
Cu1 Br1 Cu2 95.22(4) . . ?
Br2 Cu2 Br2 93.74(6) 2_655 . ?
Br2 Cu2 Br1 174.12(5) 2_655 . ?
Br2 Cu2 Br1 91.20(3) . . ?
Br2 Cu2 Br1 91.20(3) 2_655 2_655 ?
Br2 Cu2 Br1 174.12(5) . 2_655 ?
Br1 Cu2 Br1 84.06(5) . 2_655 ?
N1 Cu1 N1 81.3(4) . 2_655 ?
N1 Cu1 Br1 177.02(17) . 2_655 ?
N1 Cu1 Br1 96.66(18) 2_655 2_655 ?
N1 Cu1 Br1 96.66(18) . . ?
N1 Cu1 Br1 177.02(17) 2_655 . ?
Br1 Cu1 Br1 85.50(5) 2_655 . ?
C2 N1 C6 117.3(7) . . ?
C2 N1 Cu1 115.4(4) . . ?
C6 N1 Cu1 127.3(6) . . ?
C2 C3 C4 120.1(7) . . ?
N1 C2 C3 122.3(6) . . ?
N1 C2 C2 114.0(4) . 2_655 ?
C3 C2 C2 123.7(4) . 2_655 ?
C3 C4 C5 116.7(7) . . ?
C3 C4 C7 122.3(8) . . ?
C5 C4 C7 121.0(6) . . ?
C6 C5 C4 120.2(6) . . ?
N1 C6 C5 123.2(7) . . ?

loop_
_geom_bond_atom_site_label_1
_geom_bond_atom_site_label_2
_geom_bond_distance
_geom_bond_site_symmetry_2
_geom_bond_publ_flag
Br1 Cu1 2.4401(11) . ?
Br1 Cu2 2.4739(12) . ?
Cu2 Br2 2.3881(11) 2_655 ?
Cu2 Br2 2.3881(11) . ?
Cu2 Br1 2.4739(12) 2_655 ?
Cu1 N1 1.999(7) . ?
Cu1 N1 1.999(7) 2_655 ?
Cu1 Br1 2.4401(11) 2_655 ?
N1 C2 1.360(10) . ?
N1 C6 1.360(9) . ?
C3 C2 1.389(11) . ?
C3 C4 1.407(9) . ?
C2 C2 1.498(13) 2_655 ?
C4 C5 1.406(11) . ?
C4 C7 1.493(11) . ?
C5 C6 1.370(11) . ?
